data_2210274
loop_
_publ_author_name
'Zhao, Li-Fang'

_publ_section_title
;
 2-[2-(Methylammonio)ethyliminiomethyl]-4-nitrophenolate nitrate
;
_journal_coeditor_code HG2094
_journal_issue 9
_journal_name_full 'Acta Crystallographica Section E'
_journal_page_first o3970
_journal_page_last o3971
_journal_paper_doi 10.1107/S1600536806032594
_journal_volume 62
_journal_year 2006
_chemical_formula_iupac 'C10 H14 N3 O3 +, N O3 -'
_chemical_formula_moiety 'C10 H14 N3 O3 +, N O3 -'
_chemical_formula_sum 'C10 H14 N4 O6'
_chemical_formula_weight 286.25
_chemical_name_systematic
;
2-[2-(Methylammonio)ethyliminiomethyl]-4-nitrophenolate nitrate
;
_space_group_IT_number 61
_symmetry_cell_setting orthorhombic
_symmetry_space_group_name_Hall '-P 2ac 2ab'
_symmetry_space_group_name_H-M 'P b c a'
_atom_sites_solution_hydrogens geom
_atom_sites_solution_primary direct
_atom_sites_solution_secondary difmap
_audit_creation_method SHELXL-97
_cell_angle_alpha 90.00
_cell_angle_beta 90.00
_cell_angle_gamma 90.00
_cell_formula_units_Z 8
_cell_length_a 7.119(2)
_cell_length_b 16.922(4)
_cell_length_c 20.671(5)
_cell_measurement_reflns_used 693
_cell_measurement_temperature 298(2)
_cell_measurement_theta_max 24.3
_cell_measurement_theta_min 2.4
_cell_volume 2490.2(11)
_computing_cell_refinement SMART
_computing_data_collection 'SMART (Bruker, 1998)'
_computing_data_reduction 'SAINT (Bruker, 1998)'
_computing_molecular_graphics 'SHELXTL (Sheldrick, 1997b)'
_computing_publication_material SHELXTL
_computing_structure_refinement 'SHELXL97 (Sheldrick, 1997a)'
_computing_structure_solution 'SHELXS97 (Sheldrick, 1997a)'
_diffrn_ambient_temperature 298(2)
_diffrn_measured_fraction_theta_full 0.998
_diffrn_measured_fraction_theta_max 0.998
_diffrn_measurement_device_type 'Bruker SMART CCD area-detector'
_diffrn_measurement_method \w
_diffrn_radiation_monochromator graphite
_diffrn_radiation_source 'fine-focus sealed tube'
_diffrn_radiation_type MoK\a
_diffrn_radiation_wavelength 0.71073
_diffrn_reflns_av_R_equivalents 0.1034
_diffrn_reflns_av_sigmaI/netI 0.0944
_diffrn_reflns_limit_h_max 8
_diffrn_reflns_limit_h_min -8
_diffrn_reflns_limit_k_max 21
_diffrn_reflns_limit_k_min -21
_diffrn_reflns_limit_l_max 25
_diffrn_reflns_limit_l_min -24
_diffrn_reflns_number 13625
_diffrn_reflns_theta_full 26.50
_diffrn_reflns_theta_max 26.50
_diffrn_reflns_theta_min 1.97
_diffrn_standards_decay_% 0
_diffrn_standards_number 0
_exptl_absorpt_coefficient_mu 0.128
_exptl_absorpt_correction_T_max 0.9936
_exptl_absorpt_correction_T_min 0.9799
_exptl_absorpt_correction_type multi-scan
_exptl_absorpt_process_details '(SADABS; Sheldrick, 1996)'
_exptl_crystal_colour yellow
_exptl_crystal_density_diffrn 1.527
_exptl_crystal_density_method 'not measured'
_exptl_crystal_description plate
_exptl_crystal_F_000 1200
_exptl_crystal_size_max 0.16
_exptl_crystal_size_mid 0.10
_exptl_crystal_size_min 0.05
_refine_diff_density_max 0.264
_refine_diff_density_min -0.241
_refine_ls_extinction_method none
_refine_ls_goodness_of_fit_ref 1.019
_refine_ls_hydrogen_treatment mixed
_refine_ls_matrix_type full
_refine_ls_number_parameters 186
_refine_ls_number_reflns 2564
_refine_ls_number_restraints 1
_refine_ls_restrained_S_all 1.019
_refine_ls_R_factor_all 0.1365
_refine_ls_R_factor_gt 0.0707
_refine_ls_shift/su_max 0.000
_refine_ls_shift/su_mean 0.000
_refine_ls_structure_factor_coef Fsqd
_refine_ls_weighting_details 'calc w=1/[\s^2^(Fo^2^)+(0.0371P)^2^+2.2208P] where P=(Fo^2^+2Fc^2^)/3'
_refine_ls_weighting_scheme calc
_refine_ls_wR_factor_gt 0.1389
_refine_ls_wR_factor_ref 0.1643
_reflns_number_gt 1430
_reflns_number_total 2564
_reflns_threshold_expression I>2\s(I)
_cod_data_source_file hg2094.cif
_cod_data_source_block I
_cod_database_code 2210274
_cod_database_fobs_code 2210274

loop_
_symmetry_equiv_pos_as_xyz
'x, y, z'
'-x+1/2, -y, z+1/2'
'-x, y+1/2, -z+1/2'
'x+1/2, -y+1/2, -z'
'-x, -y, -z'
'x-1/2, y, -z-1/2'
'x, -y-1/2, z-1/2'
'-x-1/2, y-1/2, z'

loop_
_atom_site_type_symbol
_atom_site_label
_atom_site_fract_x
_atom_site_fract_y
_atom_site_fract_z
_atom_site_U_iso_or_equiv
_atom_site_adp_type
_atom_site_calc_flag
_atom_site_refinement_flags
_atom_site_occupancy
O O1 0.6212(6) 0.47863(19) 0.27171(18) 0.0992(14) Uani d . 1
O O2 0.6643(4) 0.48186(15) 0.37410(15) 0.0600(9) Uani d . 1
O O3 1.0208(3) 0.15519(13) 0.31232(11) 0.0394(7) Uani d . 1
O O4 0.6855(5) 0.09757(17) 0.51453(13) 0.0673(9) Uani d . 1
O O5 0.8001(5) 0.21127(15) 0.54009(14) 0.0692(10) Uani d . 1
O O6 0.8237(4) 0.11342(15) 0.60515(14) 0.0571(8) Uani d . 1
N N1 0.6790(5) 0.44867(19) 0.32137(19) 0.0505(9) Uani d . 1
N N2 0.9874(4) 0.16040(16) 0.18660(14) 0.0316(7) Uani d D 1
N N3 0.7217(4) 0.05317(15) 0.10461(13) 0.0319(7) Uani d . 1
H H3A 0.6716 0.0045 0.1080 0.038 Uiso calc R 1
H H3B 0.6730 0.0828 0.1366 0.038 Uiso calc R 1
N N4 0.7695(4) 0.14151(18) 0.55242(15) 0.0417(8) Uani d . 1
C C1 0.8835(5) 0.26283(17) 0.25723(16) 0.0276(8) Uani d . 1
C C2 0.9404(5) 0.22234(19) 0.31476(17) 0.0317(8) Uani d . 1
C C3 0.9009(5) 0.2614(2) 0.37426(17) 0.0411(9) Uani d . 1
H H3 0.9324 0.2367 0.4130 0.049 Uiso calc R 1
C C4 0.8182(5) 0.3338(2) 0.37600(19) 0.0439(10) Uani d . 1
H H4 0.7953 0.3581 0.4156 0.053 Uiso calc R 1
C C5 0.7675(5) 0.3720(2) 0.31888(19) 0.0383(9) Uani d . 1
C C6 0.7998(5) 0.33723(19) 0.25997(17) 0.0349(9) Uani d . 1
H H6 0.7660 0.3632 0.2221 0.042 Uiso calc R 1
C C7 0.9143(5) 0.22933(18) 0.19488(17) 0.0303(8) Uani d . 1
H H7 0.8802 0.2585 0.1586 0.036 Uiso calc R 1
C C8 1.0275(5) 0.12536(19) 0.12326(17) 0.0357(9) Uani d . 1
H H8A 1.1619 0.1175 0.1189 0.043 Uiso calc R 1
H H8B 0.9877 0.1615 0.0895 0.043 Uiso calc R 1
C C9 0.9280(5) 0.04709(19) 0.11460(18) 0.0349(9) Uani d . 1
H H9A 0.9826 0.0201 0.0777 0.042 Uiso calc R 1
H H9B 0.9511 0.0148 0.1525 0.042 Uiso calc R 1
C C10 0.6638(6) 0.0874(2) 0.04214(18) 0.0494(11) Uani d . 1
H H10A 0.7101 0.1405 0.0389 0.074 Uiso calc R 1
H H10B 0.5291 0.0877 0.0394 0.074 Uiso calc R 1
H H10C 0.7143 0.0562 0.0075 0.074 Uiso calc R 1
H H2 1.020(6) 0.134(2) 0.2232(13) 0.083(17) Uiso d D 1

loop_
_atom_site_aniso_label
_atom_site_aniso_U_11
_atom_site_aniso_U_22
_atom_site_aniso_U_33
_atom_site_aniso_U_12
_atom_site_aniso_U_13
_atom_site_aniso_U_23
O1 0.155(4) 0.064(2) 0.079(3) 0.057(2) -0.032(3) -0.0162(18)
O2 0.0510(18) 0.0506(17) 0.078(2) 0.0021(14) 0.0060(16) -0.0342(16)
O3 0.0495(16) 0.0307(14) 0.0378(15) 0.0077(12) -0.0070(12) 0.0014(11)
O4 0.102(3) 0.0552(18) 0.0449(18) -0.0122(17) -0.0273(18) -0.0036(14)
O5 0.105(3) 0.0349(16) 0.068(2) -0.0092(16) 0.0114(19) 0.0114(14)
O6 0.082(2) 0.0414(15) 0.0475(17) 0.0004(14) -0.0235(16) 0.0038(13)
N1 0.047(2) 0.044(2) 0.061(2) 0.0047(17) -0.0023(19) -0.0180(19)
N2 0.0306(16) 0.0307(17) 0.0335(18) 0.0008(13) -0.0020(14) -0.0056(14)
N3 0.0308(17) 0.0302(15) 0.0347(17) -0.0024(13) 0.0050(14) -0.0058(13)
N4 0.049(2) 0.0372(18) 0.038(2) 0.0045(16) 0.0056(17) 0.0025(15)
C1 0.0270(18) 0.0288(17) 0.027(2) -0.0040(15) -0.0001(15) -0.0037(15)
C2 0.0280(19) 0.031(2) 0.036(2) -0.0077(15) -0.0010(17) -0.0017(16)
C3 0.049(2) 0.045(2) 0.029(2) -0.0071(19) -0.0050(19) -0.0009(17)
C4 0.044(2) 0.051(2) 0.037(2) -0.003(2) -0.0009(19) -0.0158(19)
C5 0.0304(19) 0.036(2) 0.048(2) 0.0020(16) -0.0002(18) -0.0139(17)
C6 0.032(2) 0.0318(18) 0.041(2) 0.0015(16) -0.0058(17) -0.0007(16)
C7 0.0291(19) 0.0258(19) 0.036(2) -0.0027(15) -0.0015(16) -0.0003(15)
C8 0.032(2) 0.040(2) 0.035(2) -0.0025(17) 0.0064(17) -0.0116(17)
C9 0.033(2) 0.0331(19) 0.039(2) 0.0023(16) 0.0009(17) -0.0069(16)
C10 0.059(3) 0.047(2) 0.042(2) 0.000(2) -0.009(2) 0.0051(19)

loop_
_atom_type_symbol
_atom_type_description
_atom_type_scat_dispersion_real
_atom_type_scat_dispersion_imag
_atom_type_scat_source
C C 0.0033 0.0016 'International Tables Vol C Tables 4.2.6.8 and 6.1.1.4'
H H 0.0000 0.0000 'International Tables Vol C Tables 4.2.6.8 and 6.1.1.4'
N N 0.0061 0.0033 'International Tables Vol C Tables 4.2.6.8 and 6.1.1.4'
O O 0.0106 0.0060 'International Tables Vol C Tables 4.2.6.8 and 6.1.1.4'

loop_
_geom_angle_atom_site_label_1
_geom_angle_atom_site_label_2
_geom_angle_atom_site_label_3
_geom_angle
O1 N1 O2 121.9(4)
O1 N1 C5 119.5(3)
O2 N1 C5 118.6(4)
C7 N2 C8 124.3(3)
C7 N2 H2 116(3)
C8 N2 H2 120(3)
C10 N3 C9 115.2(3)
C10 N3 H3A 108.5
C9 N3 H3A 108.5
C10 N3 H3B 108.5
C9 N3 H3B 108.5
H3A N3 H3B 107.5
O5 N4 O4 122.2(3)
O5 N4 O6 119.5(3)
O4 N4 O6 118.3(3)
C6 C1 C7 117.5(3)
C6 C1 C2 121.3(3)
C7 C1 C2 121.2(3)
O3 C2 C3 122.5(3)
O3 C2 C1 121.4(3)
C3 C2 C1 116.1(3)
C4 C3 C2 121.8(3)
C4 C3 H3 119.1
C2 C3 H3 119.1
C3 C4 C5 120.5(3)
C3 C4 H4 119.8
C5 C4 H4 119.8
C6 C5 C4 120.7(3)
C6 C5 N1 119.4(4)
C4 C5 N1 119.9(3)
C5 C6 C1 119.6(3)
C5 C6 H6 120.2
C1 C6 H6 120.2
N2 C7 C1 122.9(3)
N2 C7 H7 118.6
C1 C7 H7 118.6
N2 C8 C9 111.7(3)
N2 C8 H8A 109.3
C9 C8 H8A 109.3
N2 C8 H8B 109.3
C9 C8 H8B 109.3
H8A C8 H8B 108.0
N3 C9 C8 114.7(3)
N3 C9 H9A 108.6
C8 C9 H9A 108.6
N3 C9 H9B 108.6
C8 C9 H9B 108.6
H9A C9 H9B 107.6
N3 C10 H10A 109.5
N3 C10 H10B 109.5
H10A C10 H10B 109.5
N3 C10 H10C 109.5
H10A C10 H10C 109.5
H10B C10 H10C 109.5

loop_
_geom_bond_atom_site_label_1
_geom_bond_atom_site_label_2
_geom_bond_distance
O1 N1 1.217(4)
O2 N1 1.231(4)
O3 C2 1.273(4)
O4 N4 1.235(4)
O5 N4 1.227(4)
O6 N4 1.250(4)
N1 C5 1.444(5)
N2 C7 1.289(4)
N2 C8 1.465(4)
N2 H2 0.91(3)
N3 C10 1.474(4)
N3 C9 1.487(4)
N3 H3A 0.9000
N3 H3B 0.9000
C1 C6 1.394(4)
C1 C7 1.425(5)
C1 C2 1.431(5)
C2 C3 1.424(5)
C3 C4 1.360(5)
C3 H3 0.9300
C4 C5 1.393(5)
C4 H4 0.9300
C5 C6 1.372(5)
C6 H6 0.9300
C7 H7 0.9300
C8 C9 1.513(4)
C8 H8A 0.9700
C8 H8B 0.9700
C9 H9A 0.9700
C9 H9B 0.9700
C10 H10A 0.9600
C10 H10B 0.9600
C10 H10C 0.9600

loop_
_geom_hbond_atom_site_label_D
_geom_hbond_atom_site_label_H
_geom_hbond_atom_site_label_A
_geom_hbond_site_symmetry_A
_geom_hbond_distance_DH
_geom_hbond_distance_HA
_geom_hbond_distance_DA
_geom_hbond_angle_DHA
N3 H3A O6 2_654 0.90 2.00 2.838(5) 154.9
N3 H3A O2 3_645 0.90 2.45 3.033(4) 122.8
N3 H3B O3 6_556 0.90 1.95 2.824(4) 164.6
N2 H2 O3 . 0.91(3) 1.88(3) 2.611(4) 137(4)
